data_4001808
loop_
_publ_author_name
'Morris, Collin D.'
'Li, Hao'
'Jin, Hosub'
'Malliakas, Christos D.'
'Peters, John A.'
'Trikalitis, Pantelis N.'
'Freeman, Arthur J.'
'Wessels, Bruce W.'
'Kanatzidis, Mercouri G.'

_publ_section_title
;
 Cs2MIIMIV3Q8(Q = S, Se, Te): An Extensive Family of Layered
 Semiconductors with Diverse Band Gaps
;
_journal_issue 16
_journal_name_full 'Chemistry of Materials'
_journal_page_first 3344
_journal_paper_doi 10.1021/cm401817r
_journal_volume 25
_journal_year 2013
_chemical_formula_moiety 'Ge3 Te8 Zn, 2(Cs)'
_chemical_formula_sum 'Cs2 Ge3 Te8 Zn'
_chemical_formula_weight 1569.76
_chemical_name_systematic
; 
 ? 
;
_space_group_IT_number 19
_symmetry_cell_setting orthorhombic
_symmetry_space_group_name_Hall 'P 2ac 2ab'
_symmetry_space_group_name_H-M 'P 21 21 21'
_atom_sites_solution_primary direct
_atom_sites_solution_secondary difmap
_audit_creation_method SHELXL-97
_cell_angle_alpha 90.00
_cell_angle_beta 90.00
_cell_angle_gamma 90.00
_cell_formula_units_Z 4
_cell_length_a 8.1345(6)
_cell_length_b 13.1145(13)
_cell_length_c 18.8263(19)
_cell_measurement_reflns_used 2895
_cell_measurement_temperature 293(2)
_cell_measurement_theta_max 28.85
_cell_measurement_theta_min 3.59
_cell_volume 2008.4(3)
_computing_cell_refinement 'STOE X-AREA'
_computing_data_collection 'STOE X-AREA'
_computing_data_reduction 'STOE X-RED'
_computing_structure_refinement 'SHELXL-97 (Sheldrick, 2008)'
_computing_structure_solution 'SHELXS-97 (Sheldrick, 2008)'
_diffrn_ambient_temperature 293(2)
_diffrn_detector_area_resol_mean 6.67
_diffrn_measured_fraction_theta_full 0.995
_diffrn_measured_fraction_theta_max 0.995
_diffrn_measurement_device_type 'STOE IPDS 2'
_diffrn_measurement_method w-scans
_diffrn_radiation_monochromator graphite
_diffrn_radiation_source 'fine-focus sealed tube'
_diffrn_radiation_type MoK\a
_diffrn_radiation_wavelength 0.71073
_diffrn_reflns_av_R_equivalents 0.0542
_diffrn_reflns_av_sigmaI/netI 0.0751
_diffrn_reflns_limit_h_max 9
_diffrn_reflns_limit_h_min -11
_diffrn_reflns_limit_k_max 18
_diffrn_reflns_limit_k_min -15
_diffrn_reflns_limit_l_max 26
_diffrn_reflns_limit_l_min -19
_diffrn_reflns_number 8619
_diffrn_reflns_theta_full 30.00
_diffrn_reflns_theta_max 30.00
_diffrn_reflns_theta_min 3.60
_exptl_absorpt_coefficient_mu 20.562
_exptl_absorpt_correction_T_max 0.6183
_exptl_absorpt_correction_T_min 0.1822
_exptl_absorpt_correction_type integration
_exptl_crystal_colour black
_exptl_crystal_density_diffrn 5.192
_exptl_crystal_density_method 'not measured'
_exptl_crystal_description plate
_exptl_crystal_F_000 2608
_exptl_crystal_size_max 0.0796
_exptl_crystal_size_mid 0.0769
_exptl_crystal_size_min 0.0269
_refine_diff_density_max 1.966
_refine_diff_density_min -2.471
_refine_diff_density_rms 0.427
_refine_ls_abs_structure_details 'Flack H D (1983), Acta Cryst. A39, 876-881'
_refine_ls_abs_structure_Flack 0.62(8)
_refine_ls_extinction_method none
_refine_ls_goodness_of_fit_ref 0.900
_refine_ls_matrix_type full
_refine_ls_number_parameters 128
_refine_ls_number_reflns 5633
_refine_ls_number_restraints 0
_refine_ls_restrained_S_all 0.900
_refine_ls_R_factor_all 0.1023
_refine_ls_R_factor_gt 0.0614
_refine_ls_shift/su_max 0.000
_refine_ls_shift/su_mean 0.000
_refine_ls_structure_factor_coef Fsqd
_refine_ls_weighting_details 'calc w=1/[\s^2^(Fo^2^)+(0.1000P)^2^+0.0000P] where P=(Fo^2^+2Fc^2^)/3'
_refine_ls_weighting_scheme calc
_refine_ls_wR_factor_gt 0.1505
_refine_ls_wR_factor_ref 0.1711
_reflns_number_gt 3638
_reflns_number_total 5633
_reflns_threshold_expression >2sigma(I)
_cod_data_source_file cm401817r_si_002.cif
_cod_data_source_block cs2znge3te8
_cod_original_sg_symbol_H-M P2(1)2(1)2(1)
_cod_database_code 4001808

loop_
_symmetry_equiv_pos_as_xyz
'x, y, z'
'-x+1/2, -y, z+1/2'
'-x, y+1/2, -z+1/2'
'x+1/2, -y+1/2, -z'

loop_
_atom_site_label
_atom_site_type_symbol
_atom_site_fract_x
_atom_site_fract_y
_atom_site_fract_z
_atom_site_U_iso_or_equiv
_atom_site_adp_type
_atom_site_occupancy
_atom_site_symmetry_multiplicity
_atom_site_calc_flag
Zn Zn 0.0118(3) 0.0002(2) 0.15430(16) 0.0312(5) Uani 1 1 d
Ge1 Ge 0.2428(4) 0.55582(14) 0.17613(8) 0.0260(4) Uani 1 1 d
Ge2 Ge 0.2634(4) 0.43000(15) 0.01705(8) 0.0268(4) Uani 1 1 d
Ge3 Ge 0.4960(3) 0.48593(17) 0.34705(14) 0.0266(4) Uani 1 1 d
Te1 Te 0.0201(2) 0.12026(16) 0.26804(8) 0.0350(4) Uani 1 1 d
Te2 Te 0.0296(2) 0.12450(15) 0.04261(8) 0.0308(3) Uani 1 1 d
Te3 Te 0.2402(2) 0.37361(9) 0.34266(6) 0.0285(2) Uani 1 1 d
Te4 Te 0.2434(2) 0.13421(9) 0.65182(6) 0.0279(2) Uani 1 1 d
Te5 Te 0.2457(3) 0.36142(9) 0.14733(6) 0.0330(3) Uani 1 1 d
Te6 Te 0.2606(3) 0.62456(9) 0.04573(6) 0.0305(3) Uani 1 1 d
Te7 Te 0.4866(2) 0.10952(16) 0.26214(8) 0.0348(4) Uani 1 1 d
Te8 Te 0.4913(2) 0.11586(14) 0.04718(8) 0.0305(3) Uani 1 1 d
Cs1 Cs 0.2474(3) 0.11583(10) 0.44976(6) 0.0407(3) Uani 1 1 d
Cs2 Cs 0.7533(3) 0.31984(11) 0.15128(7) 0.0458(3) Uani 1 1 d

loop_
_atom_site_aniso_label
_atom_site_aniso_U_11
_atom_site_aniso_U_22
_atom_site_aniso_U_33
_atom_site_aniso_U_23
_atom_site_aniso_U_13
_atom_site_aniso_U_12
Zn 0.0280(12) 0.0394(13) 0.0260(9) 0.0034(11) 0.0009(12) 0.0022(11)
Ge1 0.0276(10) 0.0311(9) 0.0194(6) -0.0021(6) -0.0001(10) 0.0008(14)
Ge2 0.0299(11) 0.0304(9) 0.0201(7) -0.0018(6) -0.0009(10) 0.0005(12)
Ge3 0.0246(10) 0.0316(10) 0.0236(8) -0.0002(9) -0.0011(10) 0.0023(9)
Te1 0.0303(8) 0.0462(10) 0.0284(6) -0.0069(6) 0.0052(6) -0.0097(9)
Te2 0.0301(7) 0.0346(8) 0.0277(5) 0.0036(6) -0.0036(6) -0.0041(7)
Te3 0.0268(6) 0.0296(5) 0.0291(5) 0.0004(4) -0.0003(7) -0.0020(8)
Te4 0.0272(5) 0.0279(5) 0.0287(5) -0.0004(4) 0.0005(8) -0.0017(8)
Te5 0.0440(7) 0.0289(5) 0.0259(5) 0.0021(4) 0.0030(9) -0.0016(9)
Te6 0.0387(7) 0.0282(6) 0.0244(4) 0.0015(4) -0.0002(7) 0.0007(9)
Te7 0.0287(7) 0.0470(10) 0.0286(6) -0.0089(6) -0.0041(6) 0.0074(9)
Te8 0.0284(7) 0.0358(8) 0.0274(6) 0.0049(6) 0.0027(6) 0.0033(8)
Cs1 0.0472(7) 0.0441(7) 0.0310(5) 0.0007(5) 0.0003(8) 0.0015(11)
Cs2 0.0512(8) 0.0516(8) 0.0345(5) -0.0010(5) -0.0009(11) 0.0004(10)

loop_
_atom_type_symbol
_atom_type_description
_atom_type_scat_dispersion_real
_atom_type_scat_dispersion_imag
_atom_type_scat_source
Zn Zn 0.2839 1.4301 'International Tables Vol C Tables 4.2.6.8 and 6.1.1.4'
Ge Ge 0.1547 1.8001 'International Tables Vol C Tables 4.2.6.8 and 6.1.1.4'
Te Te -0.5308 1.6751 'International Tables Vol C Tables 4.2.6.8 and 6.1.1.4'
Cs Cs -0.3680 2.1192 'International Tables Vol C Tables 4.2.6.8 and 6.1.1.4'

loop_
_geom_angle_atom_site_label_1
_geom_angle_atom_site_label_2
_geom_angle_atom_site_label_3
_geom_angle
_geom_angle_site_symmetry_1
_geom_angle_site_symmetry_3
Te3 Zn Te1 112.00(11) 3_545 .
Te3 Zn Te4 99.53(10) 3_545 2_554
Te1 Zn Te4 112.82(11) . 2_554
Te3 Zn Te2 116.36(11) 3_545 .
Te1 Zn Te2 105.76(11) . .
Te4 Zn Te2 110.55(11) 2_554 .
Te1 Ge1 Te7 116.23(8) 3 3_655
Te1 Ge1 Te5 114.92(12) 3 .
Te7 Ge1 Te5 110.60(12) 3_655 .
Te1 Ge1 Te6 108.75(10) 3 .
Te7 Ge1 Te6 106.28(11) 3_655 .
Te5 Ge1 Te6 98.11(6) . .
Te2 Ge2 Te8 117.13(7) 4 4_455
Te2 Ge2 Te6 111.96(11) 4 .
Te8 Ge2 Te6 108.42(11) 4_455 .
Te2 Ge2 Te5 111.36(11) 4 .
Te8 Ge2 Te5 108.10(11) 4_455 .
Te6 Ge2 Te5 98.15(7) . .
Te3 Ge3 Te4 106.65(9) . 4_556
Te3 Ge3 Te7 112.08(10) . 3_655
Te4 Ge3 Te7 110.19(10) 4_556 3_655
Te3 Ge3 Te8 115.59(10) . 3_655
Te4 Ge3 Te8 111.29(10) 4_556 3_655
Te7 Ge3 Te8 101.04(9) 3_655 3_655
Ge1 Te1 Zn 96.63(9) 3_545 .
Ge1 Te1 Cs1 91.80(7) 3_545 .
Zn Te1 Cs1 135.35(9) . .
Ge1 Te1 Cs2 89.34(8) 3_545 1_455
Zn Te1 Cs2 86.12(7) . 1_455
Cs1 Te1 Cs2 137.91(6) . 1_455
Ge2 Te2 Zn 97.49(9) 4_455 .
Ge2 Te2 Cs2 85.80(7) 4_455 1_455
Zn Te2 Cs2 87.57(8) . 1_455
Ge2 Te2 Cs1 88.40(7) 4_455 2_554
Zn Te2 Cs1 83.58(8) . 2_554
Cs2 Te2 Cs1 168.70(6) 1_455 2_554
Ge2 Te2 Cs2 91.97(7) 4_455 4_455
Zn Te2 Cs2 145.77(9) . 4_455
Cs2 Te2 Cs2 126.03(5) 1_455 4_455
Cs1 Te2 Cs2 63.80(4) 2_554 4_455
Ge3 Te3 Zn 105.66(8) . 3
Ge3 Te3 Cs1 117.86(8) . .
Zn Te3 Cs1 122.72(8) 3 .
Ge3 Te4 Zn 100.42(8) 4_456 2
Ge3 Te4 Cs2 96.17(7) 4_456 4_456
Zn Te4 Cs2 94.18(8) 2 4_456
Ge3 Te4 Cs1 88.63(7) 4_456 .
Zn Te4 Cs1 88.24(8) 2 .
Cs2 Te4 Cs1 174.14(5) 4_456 .
Ge1 Te5 Ge2 81.91(6) . .
Ge1 Te5 Cs2 96.83(9) . 1_455
Ge2 Te5 Cs2 96.77(8) . 1_455
Ge1 Te5 Cs2 97.67(9) . .
Ge2 Te5 Cs2 90.42(8) . .
Cs2 Te5 Cs2 164.58(5) 1_455 .
Ge2 Te6 Ge1 81.82(6) . .
Ge2 Te6 Cs1 140.10(5) . 2_564
Ge1 Te6 Cs1 137.93(6) . 2_564
Ge2 Te6 Cs1 88.15(8) . 3_655
Ge1 Te6 Cs1 91.46(8) . 3_655
Cs1 Te6 Cs1 92.98(5) 2_564 3_655
Ge2 Te6 Cs1 89.19(8) . 3
Ge1 Te6 Cs1 85.18(8) . 3
Cs1 Te6 Cs1 90.99(5) 2_564 3
Cs1 Te6 Cs1 175.98(5) 3_655 3
Ge1 Te7 Ge3 97.93(9) 3_645 3_645
Ge1 Te7 Cs1 91.30(7) 3_645 .
Ge3 Te7 Cs1 136.50(9) 3_645 .
Ge1 Te7 Cs2 87.79(7) 3_645 .
Ge3 Te7 Cs2 89.32(7) 3_645 .
Cs1 Te7 Cs2 133.64(6) . .
Ge2 Te8 Ge3 99.77(9) 4 3_645
Ge2 Te8 Cs2 85.86(7) 4 .
Ge3 Te8 Cs2 92.41(7) 3_645 .
Ge2 Te8 Cs1 91.38(7) 4 2_554
Ge3 Te8 Cs1 82.83(7) 3_645 2_554
Cs2 Te8 Cs1 174.03(6) . 2_554
Ge2 Te8 Cs2 91.42(6) 4 4_455
Ge3 Te8 Cs2 143.74(8) 3_645 4_455
Cs2 Te8 Cs2 122.92(5) . 4_455
Cs1 Te8 Cs2 62.38(4) 2_554 4_455
Te4 Cs1 Te6 58.42(3) . 2_565
Te4 Cs1 Te1 150.79(7) . .
Te6 Cs1 Te1 113.02(5) 2_565 .
Te4 Cs1 Te3 117.17(4) . .
Te6 Cs1 Te3 58.76(3) 2_565 .
Te1 Cs1 Te3 61.94(4) . .
Te4 Cs1 Te6 89.17(5) . 3_645
Te6 Cs1 Te6 88.95(5) 2_565 3_645
Te1 Cs1 Te6 119.56(5) . 3_645
Te3 Cs1 Te6 90.06(5) . 3_645
Te4 Cs1 Te7 151.56(7) . .
Te6 Cs1 Te7 115.89(5) 2_565 .
Te1 Cs1 Te7 57.27(3) . .
Te3 Cs1 Te7 64.93(4) . .
Te6 Cs1 Te7 62.43(4) 3_645 .
Te4 Cs1 Te2 67.72(4) . 2
Te6 Cs1 Te2 119.63(5) 2_565 2
Te1 Cs1 Te2 127.34(6) . 2
Te3 Cs1 Te2 154.07(7) . 2
Te6 Cs1 Te2 64.14(4) 3_645 2
Te7 Cs1 Te2 98.42(6) . 2
Te4 Cs1 Te8 65.86(4) . 2
Te6 Cs1 Te8 116.29(5) 2_565 2
Te1 Cs1 Te8 100.48(6) . 2
Te3 Cs1 Te8 150.47(7) . 2
Te6 Cs1 Te8 119.44(5) 3_645 2
Te7 Cs1 Te8 127.82(5) . 2
Te2 Cs1 Te8 55.44(3) 2 2
Te4 Cs1 Te6 88.23(5) . 3_545
Te6 Cs1 Te6 87.08(5) 2_565 3_545
Te1 Cs1 Te6 62.78(4) . 3_545
Te3 Cs1 Te6 88.40(5) . 3_545
Te6 Cs1 Te6 175.98(5) 3_645 3_545
Te7 Cs1 Te6 120.05(5) . 3_545
Te2 Cs1 Te6 117.52(5) 2 3_545
Te8 Cs1 Te6 62.08(4) 2 3_545
Te4 Cs1 Cs2 119.73(4) . 3_645
Te6 Cs1 Cs2 177.89(5) 2_565 3_645
Te1 Cs1 Cs2 68.02(4) . 3_645
Te3 Cs1 Cs2 123.08(4) . 3_645
Te6 Cs1 Cs2 92.08(5) 3_645 3_645
Te7 Cs1 Cs2 66.22(4) . 3_645
Te2 Cs1 Cs2 59.32(4) 2 3_645
Te8 Cs1 Cs2 61.60(4) 2 3_645
Te6 Cs1 Cs2 91.87(5) 3_545 3_645
Te4 Cs1 Cs1 68.65(4) . 4_556
Te6 Cs1 Cs1 46.47(5) 2_565 4_556
Te1 Cs1 Cs1 128.45(5) . 4_556
Te3 Cs1 Cs1 69.54(4) . 4_556
Te6 Cs1 Cs1 42.472(17) 3_645 4_556
Te7 Cs1 Cs1 87.66(4) . 4_556
Te2 Cs1 Cs1 91.02(4) 2 4_556
Te8 Cs1 Cs1 130.96(4) 2 4_556
Te6 Cs1 Cs1 133.55(4) 3_545 4_556
Cs2 Cs1 Cs1 134.52(4) 3_645 4_556
Te4 Cs1 Cs1 67.90(4) . 4_456
Te6 Cs1 Cs1 44.55(5) 2_565 4_456
Te1 Cs1 Cs1 86.76(4) . 4_456
Te3 Cs1 Cs1 68.24(4) . 4_456
Te6 Cs1 Cs1 133.49(4) 3_645 4_456
Te7 Cs1 Cs1 130.34(5) . 4_456
Te2 Cs1 Cs1 131.24(4) 2 4_456
Te8 Cs1 Cs1 88.33(4) 2 4_456
Te6 Cs1 Cs1 42.535(16) 3_545 4_456
Cs2 Cs1 Cs1 134.38(5) 3_645 4_456
Cs1 Cs1 Cs1 91.02(4) 4_556 4_456
Te4 Cs2 Te8 126.01(6) 4_556 .
Te4 Cs2 Te2 128.56(6) 4_556 1_655
Te8 Cs2 Te2 67.20(4) . 1_655
Te4 Cs2 Te5 91.01(5) 4_556 1_655
Te8 Cs2 Te5 128.17(5) . 1_655
Te2 Cs2 Te5 61.13(4) 1_655 1_655
Te4 Cs2 Te1 65.13(4) 4_556 1_655
Te8 Cs2 Te1 96.95(5) . 1_655
Te2 Cs2 Te1 63.87(4) 1_655 1_655
Te5 Cs2 Te1 64.28(4) 1_655 1_655
Te4 Cs2 Te7 65.96(4) 4_556 .
Te8 Cs2 Te7 60.56(4) . .
Te2 Cs2 Te7 97.36(5) 1_655 .
Te5 Cs2 Te7 128.82(5) 1_655 .
Te1 Cs2 Te7 64.57(3) 1_655 .
Te4 Cs2 Te2 146.28(6) 4_556 4
Te8 Cs2 Te2 56.23(4) . 4
Te2 Cs2 Te2 84.75(4) 1_655 4
Te5 Cs2 Te2 113.27(5) 1_655 4
Te1 Cs2 Te2 145.85(5) 1_655 4
Te7 Cs2 Te2 109.64(5) . 4
Te4 Cs2 Te5 88.59(5) 4_556 .
Te8 Cs2 Te5 62.88(4) . .
Te2 Cs2 Te5 129.47(5) 1_655 .
Te5 Cs2 Te5 164.58(5) 1_655 .
Te1 Cs2 Te5 128.73(5) 1_655 .
Te7 Cs2 Te5 64.59(4) . .
Te2 Cs2 Te5 61.70(4) 4 .
Te4 Cs2 Te8 146.84(6) 4_556 4
Te8 Cs2 Te8 86.81(3) . 4
Te2 Cs2 Te8 54.79(4) 1_655 4
Te5 Cs2 Te8 60.69(4) 1_655 4
Te1 Cs2 Te8 110.96(6) 1_655 4
Te7 Cs2 Te8 144.83(5) . 4
Te2 Cs2 Te8 52.88(3) 4 4
Te5 Cs2 Te8 113.95(4) . 4
Te4 Cs2 Cs1 106.87(4) 4_556 3_655
Te8 Cs2 Cs1 112.95(5) . 3_655
Te2 Cs2 Cs1 110.66(5) 1_655 3_655
Te5 Cs2 Cs1 82.65(5) 1_655 3_655
Te1 Cs2 Cs1 145.09(7) 1_655 3_655
Te7 Cs2 Cs1 146.20(7) . 3_655
Te2 Cs2 Cs1 56.88(4) 4 3_655
Te5 Cs2 Cs1 82.72(4) . 3_655
Te8 Cs2 Cs1 56.01(4) 4 3_655

loop_
_geom_bond_atom_site_label_1
_geom_bond_atom_site_label_2
_geom_bond_distance
_geom_bond_site_symmetry_2
Zn Te3 2.639(3) 3_545
Zn Te1 2.659(3) .
Zn Te4 2.659(3) 2_554
Zn Te2 2.665(3) .
Ge1 Te1 2.528(3) 3
Ge1 Te7 2.587(3) 3_655
Ge1 Te5 2.607(2) .
Ge1 Te6 2.6193(19) .
Ge2 Te2 2.542(3) 4
Ge2 Te8 2.593(3) 4_455
Ge2 Te6 2.608(2) .
Ge2 Te5 2.616(2) .
Ge3 Te3 2.550(3) .
Ge3 Te4 2.556(3) 4_556
Ge3 Te7 2.622(3) 3_655
Ge3 Te8 2.623(3) 3_655
Te1 Ge1 2.528(3) 3_545
Te1 Cs1 3.889(2) .
Te1 Cs2 4.049(3) 1_455
Te2 Ge2 2.542(3) 4_455
Te2 Cs2 3.975(2) 1_455
Te2 Cs1 4.035(2) 2_554
Te2 Cs2 4.143(2) 4_455
Te3 Zn 2.639(3) 3
Te3 Cs1 3.9368(18) .
Te4 Ge3 2.556(3) 4_456
Te4 Zn 2.659(3) 2
Te4 Cs2 3.7563(17) 4_456
Te4 Cs1 3.8119(16) .
Te5 Cs2 4.044(3) 1_455
Te5 Cs2 4.165(3) .
Te6 Cs1 3.8549(17) 2_564
Te6 Cs1 4.005(3) 3_655
Te6 Cs1 4.134(3) 3
Te7 Ge1 2.587(3) 3_645
Te7 Ge3 2.622(3) 3_645
Te7 Cs1 4.034(2) .
Te7 Cs2 4.083(3) .
Te8 Ge2 2.593(3) 4
Te8 Ge3 2.623(3) 3_645
Te8 Cs2 3.942(3) .
Te8 Cs1 4.045(2) 2_554
Te8 Cs2 4.292(2) 4_455
Cs1 Te6 3.8549(17) 2_565
Cs1 Te6 4.005(3) 3_645
Cs1 Te2 4.035(2) 2
Cs1 Te8 4.045(2) 2
Cs1 Te6 4.135(3) 3_545
Cs1 Cs2 4.323(2) 3_645
Cs1 Cs1 5.7014(18) 4_556
Cs1 Cs1 5.7015(18) 4_456
Cs2 Te4 3.7563(17) 4_556
Cs2 Te2 3.975(2) 1_655
Cs2 Te5 4.044(3) 1_655
Cs2 Te1 4.049(3) 1_655
Cs2 Te2 4.143(2) 4
Cs2 Te8 4.292(2) 4
Cs2 Cs1 4.323(2) 3_655
